data_1552732
loop_
_publ_author_name
'Durka, Krzysztof'
'G\'orski, Bartosz'
'B\/locki, Krzysztof'
'Urban, Mateusz'
'Wo\'zniak, Krzysztof'
'Barbasiewicz, Micha\/l'
'Luli\'nski, Sergiusz'

_publ_section_title
;
 Experimental and Theoretical Insights into Molecular and Solid-State
 Properties of Isomeric Bis(salicylaldehydes).
;
_journal_issue 40
_journal_name_full 'The journal of physical chemistry. A'
_journal_page_first 8674
_journal_page_last 8689
_journal_paper_doi 10.1021/acs.jpca.9b07360
_journal_volume 123
_journal_year 2019
_chemical_formula_moiety 'C8 H6 O4'
_chemical_formula_sum 'C8 H6 O4'
_chemical_formula_weight 166.13
_chemical_melting_point 245
_chemical_name_common 2,5-dihydroxyterephthalaldehyde
_chemical_name_systematic
;
 2,5-dihydroxybenzene-1,4-dicarbaaldehyde
;
_space_group_crystal_system monoclinic
_space_group_IT_number 14
_space_group_name_Hall '-P 2yn'
_space_group_name_H-M_alt 'P 1 21/n 1'
_atom_sites_solution_hydrogens mixed
_audit_creation_method SHELXL-2013
_cell_angle_alpha 90
_cell_angle_beta 93.399(4)
_cell_angle_gamma 90
_cell_formula_units_Z 2
_cell_length_a 3.7157(2)
_cell_length_b 5.5117(2)
_cell_length_c 16.3825(6)
_cell_measurement_reflns_used 1924
_cell_measurement_temperature 100(2)
_cell_measurement_theta_max 76.1470
_cell_measurement_theta_min 2.7090
_cell_volume 334.92(3)
_computing_cell_refinement
;
CrysAlisPro, Agilent Technologies,
Version 1.171.37.33 (release 27-03-2014 CrysAlis171 .NET)
(compiled Mar 27 2014,17:12:48)
;
_computing_data_collection
;
CrysAlisPro, Agilent Technologies,
Version 1.171.37.33 (release 27-03-2014 CrysAlis171 .NET)
(compiled Mar 27 2014,17:12:48)
;
_computing_data_reduction
;
CrysAlisPro, Agilent Technologies,
Version 1.171.37.33 (release 27-03-2014 CrysAlis171 .NET)
(compiled Mar 27 2014,17:12:48)
;
_diffrn_ambient_environment air
_diffrn_ambient_temperature 100(2)
_diffrn_detector 'CCD plate'
_diffrn_detector_area_resol_mean 5.2195
_diffrn_detector_type Atlas
_diffrn_measured_fraction_theta_full 1.000
_diffrn_measured_fraction_theta_max 0.993
_diffrn_measurement_device 'four-circle diffractometer'
_diffrn_measurement_device_type 'SuperNova, Dual, Cu at zero, Atlas'
_diffrn_radiation_monochromator mirror
_diffrn_radiation_probe x-ray
_diffrn_radiation_type 'Cu K\a'
_diffrn_radiation_wavelength 1.54184
_diffrn_reflns_av_R_equivalents 0.0208
_diffrn_reflns_av_unetI/netI 0.0147
_diffrn_reflns_Laue_measured_fraction_full 1.000
_diffrn_reflns_Laue_measured_fraction_max 0.993
_diffrn_reflns_limit_h_max 4
_diffrn_reflns_limit_h_min -4
_diffrn_reflns_limit_k_max 6
_diffrn_reflns_limit_k_min -6
_diffrn_reflns_limit_l_max 20
_diffrn_reflns_limit_l_min -20
_diffrn_reflns_number 2878
_diffrn_reflns_point_group_measured_fraction_full 1.000
_diffrn_reflns_point_group_measured_fraction_max 0.993
_diffrn_reflns_theta_full 67.679
_diffrn_reflns_theta_max 76.558
_diffrn_reflns_theta_min 5.410
_diffrn_source 'sealed X-ray tube'
_diffrn_source_type 'SuperNova (Cu) X-ray Source'
_exptl_absorpt_coefficient_mu 1.158
_exptl_absorpt_correction_T_max 0.988
_exptl_absorpt_correction_T_min 0.979
_exptl_absorpt_correction_type gaussian
_exptl_absorpt_process_details
;
CrysAlisPro, Agilent Technologies,
Version 1.171.37.33 (release 27-03-2014 CrysAlis171 .NET)
(compiled Mar 27 2014,17:12:48)
Numerical absorption correction based on gaussian integration over
			a multifaceted crystal model
Empirical absorption correction using spherical harmonics,
 implemented in SCALE3 ABSPACK scaling algorithm.
;
_exptl_crystal_colour yellow
_exptl_crystal_density_diffrn 1.647
_exptl_crystal_description block
_exptl_crystal_F_000 172
_exptl_crystal_size_max 0.1430
_exptl_crystal_size_mid 0.1281
_exptl_crystal_size_min 0.0775
_refine_diff_density_max 0.287
_refine_diff_density_min -0.155
_refine_diff_density_rms 0.048
_refine_ls_extinction_method none
_refine_ls_goodness_of_fit_ref 1.036
_refine_ls_hydrogen_treatment mixed
_refine_ls_matrix_type full
_refine_ls_number_parameters 59
_refine_ls_number_reflns 700
_refine_ls_number_restraints 0
_refine_ls_restrained_S_all 1.036
_refine_ls_R_factor_all 0.0349
_refine_ls_R_factor_gt 0.0329
_refine_ls_shift/su_max 0.001
_refine_ls_shift/su_mean 0.000
_refine_ls_structure_factor_coef Fsqd
_refine_ls_weighting_details 'w=1/[\s^2^(Fo^2^)+(0.0593P)^2^+0.1165P] where P=(Fo^2^+2Fc^2^)/3'
_refine_ls_weighting_scheme calc
_refine_ls_wR_factor_gt 0.0911
_refine_ls_wR_factor_ref 0.0936
_reflns_Friedel_coverage 0.000
_reflns_number_gt 654
_reflns_number_total 700
_reflns_threshold_expression 'I > 2\s(I)'
_cod_data_source_file jp9b07360_si_002.cif
_cod_data_source_block 1
_cod_original_sg_symbol_H-M 'P 21/n'
_cod_database_code 1552732
_shelx_space_group_comment
;
The symmetry employed for this shelxl refinement is uniquely defined
by the following loop, which should always be used as a source of
symmetry information in preference to the above space-group names.
They are only intended as comments.
;
_shelxl_version_number 2013-4

loop_
_space_group_symop_operation_xyz
'x, y, z'
'-x+1/2, y+1/2, -z+1/2'
'-x, -y, -z'
'x-1/2, -y-1/2, z-1/2'

loop_
_atom_site_label
_atom_site_type_symbol
_atom_site_fract_x
_atom_site_fract_y
_atom_site_fract_z
_atom_site_U_iso_or_equiv
_atom_site_adp_type
_atom_site_occupancy
_atom_site_site_symmetry_order
_atom_site_calc_flag
_atom_site_refinement_flags_posn
_atom_site_refinement_flags_adp
O1 O 0.1076(2) 0.52723(16) 0.77758(5) 0.0213(3) Uani 1 1 d . .
O2 O 0.2833(2) 0.18004(15) 0.89004(5) 0.0167(3) Uani 1 1 d . .
C2 C -0.0118(3) 0.5641(2) 0.91792(6) 0.0132(3) Uani 1 1 d . .
C1 C -0.1542(3) 0.7208(2) 0.97511(6) 0.0136(3) Uani 1 1 d . .
H1 H -0.2591 0.8704 0.9574 0.016 Uiso 1 1 calc R U
C3 C 0.1434(3) 0.3403(2) 0.94274(6) 0.0133(3) Uani 1 1 d . .
C4 C -0.0234(3) 0.6433(2) 0.83246(6) 0.0162(3) Uani 1 1 d . .
H4 H -0.1387 0.7929 0.8188 0.019 Uiso 1 1 calc R U
H2 H 0.263(5) 0.236(4) 0.8418(12) 0.043(5) Uiso 1 1 d . .

loop_
_atom_site_aniso_label
_atom_site_aniso_U_11
_atom_site_aniso_U_22
_atom_site_aniso_U_33
_atom_site_aniso_U_23
_atom_site_aniso_U_13
_atom_site_aniso_U_12
O1 0.0324(5) 0.0190(5) 0.0130(4) -0.0011(3) 0.0049(3) -0.0005(3)
O2 0.0241(5) 0.0141(4) 0.0124(4) -0.0011(3) 0.0041(3) 0.0021(3)
C2 0.0148(5) 0.0134(6) 0.0114(5) 0.0001(4) 0.0004(4) -0.0034(4)
C1 0.0146(5) 0.0118(5) 0.0143(6) 0.0005(4) 0.0007(4) -0.0015(4)
C3 0.0147(5) 0.0124(5) 0.0129(5) -0.0020(4) 0.0019(4) -0.0026(4)
C4 0.0207(5) 0.0145(6) 0.0132(5) 0.0008(4) 0.0006(4) -0.0026(4)

loop_
_atom_type_symbol
_atom_type_description
_atom_type_scat_dispersion_real
_atom_type_scat_dispersion_imag
_atom_type_scat_source
C C 0.0181 0.0091 'International Tables Vol C Tables 4.2.6.8 and 6.1.1.4'
H H 0.0000 0.0000 'International Tables Vol C Tables 4.2.6.8 and 6.1.1.4'
O O 0.0492 0.0322 'International Tables Vol C Tables 4.2.6.8 and 6.1.1.4'

loop_
_exptl_crystal_face_index_h
_exptl_crystal_face_index_k
_exptl_crystal_face_index_l
_exptl_crystal_face_perp_dist
_exptl_oxdiff_crystal_face_indexfrac_h
_exptl_oxdiff_crystal_face_indexfrac_k
_exptl_oxdiff_crystal_face_indexfrac_l
_exptl_oxdiff_crystal_face_x
_exptl_oxdiff_crystal_face_y
_exptl_oxdiff_crystal_face_z
0 -3 5 0.0618 -0.0051 -2.9998 5.0128 0.3051 0.4218 0.8094
-2 -1 2 0.0345 -2.0028 -0.9909 2.0051 0.3970 0.7326 -0.2713
0 3 -4 0.0588 0.0049 2.9995 -4.0137 -0.2277 -0.4542 -0.7668
2 2 0 0.0358 2.0040 1.9896 -0.0127 -0.2149 -0.9920 0.1579
-2 3 4 0.0555 -1.9973 3.0060 3.9801 0.6608 -0.1104 -0.9806
0 0 11 0.0521 -0.0016 -0.0037 10.9900 0.8512 -0.3562 0.4695
1 -3 4 0.0672 0.9956 -3.0041 4.0132 0.0930 0.1527 1.0444
1 -3 2 0.0674 0.9959 -3.0034 2.0150 -0.0618 0.2175 0.9591
-2 -2 -2 0.0358 -2.0037 -1.9889 -1.9855 0.0602 1.0567 -0.2433
2 1 -7 0.0352 2.0035 0.9925 -7.0005 -0.7839 -0.5707 0.0579
1 -1 -11 0.0574 1.0007 -1.0003 -10.9847 -1.0132 0.2494 0.0068

loop_
_geom_angle_atom_site_label_1
_geom_angle_atom_site_label_2
_geom_angle_atom_site_label_3
_geom_angle
_geom_angle_site_symmetry_1
_geom_angle_site_symmetry_3
C3 O2 H2 109.9(14) . .
C1 C2 C3 120.69(10) . .
C1 C2 C4 117.67(10) . .
C3 C2 C4 121.63(10) . .
C3 C1 C2 120.61(10) 3_567 .
C3 C1 H1 119.7 3_567 .
C2 C1 H1 119.7 . .
O2 C3 C1 117.95(10) . 3_567
O2 C3 C2 123.36(10) . .
C1 C3 C2 118.70(10) 3_567 .
O1 C4 C2 123.67(11) . .
O1 C4 H4 118.2 . .
C2 C4 H4 118.2 . .

loop_
_geom_bond_atom_site_label_1
_geom_bond_atom_site_label_2
_geom_bond_distance
_geom_bond_site_symmetry_2
O1 C4 1.2273(14) .
O2 C3 1.3597(13) .
O2 H2 0.85(2) .
C2 C1 1.4012(14) .
C2 C3 1.4111(16) .
C2 C4 1.4647(14) .
C1 C3 1.3857(14) 3_567
C1 H1 0.9500 .
C3 C1 1.3857(14) 3_567
C4 H4 0.9500 .
